data_7207995
loop_
_publ_author_name
'Mishra, Shashank'
'Jeanneau, Erwann'
'Ledoux, Gilles'
'Daniele, St\'ephane'

_publ_section_title
;
 Solid-state structural transformations in metal organic-inorganic hybrids
 constructed from terbium(iii) complexes and iodocuprate clusters
;
_journal_issue 11
_journal_name_full CrystEngComm
_journal_page_first 3894
_journal_paper_doi 10.1039/c2ce25120e
_journal_volume 14
_journal_year 2012
_chemical_formula_moiety 'C24 H56 N8 O8 Tb, Cu I3, I'
_chemical_formula_sum 'C24 H56 Cu I4 N8 O8 Tb'
_chemical_formula_weight 1314.85
_space_group_IT_number 2
_symmetry_cell_setting triclinic
_symmetry_space_group_name_Hall '-P 1'
_symmetry_space_group_name_H-M 'P -1'
_atom_sites_solution_hydrogens geom
_atom_sites_solution_primary direct
_audit_creation_date 11-02-02
_audit_creation_method CRYSTALS_ver_14.11
_cell_angle_alpha 79.5186(11)
_cell_angle_beta 73.0295(11)
_cell_angle_gamma 73.5139(10)
_cell_formula_units_Z 2
_cell_length_a 11.00230(20)
_cell_length_b 12.94800(20)
_cell_length_c 17.05820(29)
_cell_measurement_reflns_used 26873
_cell_measurement_temperature 150
_cell_measurement_theta_max 27.878
_cell_measurement_theta_min 0.679
_cell_volume 2215.66(7)
_computing_cell_refinement 'DENZO/SCALEPACK (Otwinowski & Minor, 1997)'
_computing_data_collection 'COLLECT (Nonius, 2001).'
_computing_data_reduction 'DENZO/SCALEPACK (Otwinowski & Minor, 1997)'
_computing_molecular_graphics 'CAMERON (Watkin et al., 1996)'
_computing_publication_material 'CRYSTALS (Betteridge et al., 2003)'
_computing_structure_refinement 'CRYSTALS (Betteridge et al., 2003)'
_computing_structure_solution 'SIR97 (Altomare et al., 1999)'
_diffrn_ambient_temperature 150
_diffrn_measured_fraction_theta_full 0.995
_diffrn_measured_fraction_theta_max 0.992
_diffrn_measurement_device 'Nonius KappaCCD'
_diffrn_measurement_device_type Area
_diffrn_measurement_method '\f & \w scans'
_diffrn_radiation_monochromator graphite
_diffrn_radiation_type 'Mo K\a'
_diffrn_radiation_wavelength 0.71069
_diffrn_reflns_av_R_equivalents 0.022
_diffrn_reflns_limit_h_max 14
_diffrn_reflns_limit_h_min -14
_diffrn_reflns_limit_k_max 16
_diffrn_reflns_limit_k_min -16
_diffrn_reflns_limit_l_max 22
_diffrn_reflns_limit_l_min -22
_diffrn_reflns_number 19410
_diffrn_reflns_theta_full 25.600
_diffrn_reflns_theta_max 27.826
_diffrn_reflns_theta_min 1.255
_diffrn_standards_number 0
_exptl_absorpt_coefficient_mu 4.895
_exptl_absorpt_correction_T_max 0.3406
_exptl_absorpt_correction_T_min 0.2856
_exptl_absorpt_correction_type analytical
_exptl_absorpt_process_details
;
Analytical Absorption (De Meulenaer & Tompa, 1965)
;
_exptl_crystal_colour colorless
_exptl_crystal_density_diffrn 1.971
_exptl_crystal_density_method 'not measured'
_exptl_crystal_description block
_exptl_crystal_F_000 1252
_exptl_crystal_size_max 0.300
_exptl_crystal_size_mid 0.256
_exptl_crystal_size_min 0.220
_refine_diff_density_max 1.08
_refine_diff_density_min -1.32
_refine_ls_extinction_coef 64(2)
_refine_ls_extinction_method 'Larson (1970), Equation 22'
_refine_ls_goodness_of_fit_ref 0.9046
_refine_ls_hydrogen_treatment none
_refine_ls_matrix_type full
_refine_ls_number_parameters 416
_refine_ls_number_reflns 10392
_refine_ls_number_restraints 0
_refine_ls_R_factor_all 0.0387
_refine_ls_R_factor_gt 0.0292
_refine_ls_shift/su_max 0.0015852
_refine_ls_shift/su_mean 0.0000247
_refine_ls_structure_factor_coef Fsqd
_refine_ls_weighting_details
;
Method, part 1, Chebychev polynomial, (Watkin, 1994, Prince, 1982)
[weight] = 1.0/[A~0~*T~0~(x)+A~1~*T~1~(x) ... +A~n-1~]*T~n-1~(x)]
where A~i~ are the Chebychev coefficients listed below and x= Fcalc/Fmax
Method = Robust Weighting (Prince, 1982)
W = [weight] * [1-(deltaF/6*sigmaF)^2^]^2^
A~i~ are:
7.42 9.48 3.18
;
_refine_ls_weighting_scheme calc
_refine_ls_wR_factor_all 0.0748
_refine_ls_wR_factor_gt 0.0625
_refine_ls_wR_factor_ref 0.0748
_reflns_limit_h_max 14
_reflns_limit_h_min -13
_reflns_limit_k_max 16
_reflns_limit_k_min -16
_reflns_limit_l_max 22
_reflns_limit_l_min 0
_reflns_number_gt 8802
_reflns_number_total 10429
_reflns_threshold_expression I>2.0\s(I)
_oxford_diffrn_Wilson_B_factor 0.00
_oxford_diffrn_Wilson_scale 0.00
_oxford_refine_ls_r_factor_ref 0.0387
_oxford_refine_ls_scale 0.14606(4)
_oxford_reflns_number_all 10392
_oxford_reflns_threshold_expression_ref I>-10.0\s(I)
_oxford_structure_analysis_title 'scale in P -1'
_cod_data_source_file c2ce25120e.txt
_cod_data_source_block complex2
_cod_depositor_comments
;
The following automatic conversions were performed:

'_symmetry_cell_setting' value 'Triclinic' changed to 'triclinic'
according to /home/saulius/struct/CIF-dictionaries/cif_core.dic
dictionary named 'cif_core.dic' version 2.4.1 from 2010-06-29.

Automatic conversion script
Id: cif_fix_values 1715 2011-07-08 13:25:40Z adriana 
;
_cod_original_cell_volume 2215.657(67)
_cod_original_sg_symbol_H-M 'P -1 '
_cod_original_formula_sum 'C24 H56 Cu1 I4 N8 O8 Tb1'
_cod_database_code 7207995

loop_
_symmetry_equiv_pos_as_xyz
x,y,z
-x,-y,-z

loop_
_atom_site_label
_atom_site_type_symbol
_atom_site_fract_x
_atom_site_fract_y
_atom_site_fract_z
_atom_site_U_iso_or_equiv
_atom_site_occupancy
_atom_site_adp_type
_atom_site_refinement_flags_posn
C1 C 0.7862(5) 0.3147(4) 0.3158(3) 0.0306 1.0000 Uani .
C2 C 0.6633(6) 0.4206(5) 0.4292(4) 0.0476 1.0000 Uani .
C3 C 0.5574(6) 0.3964(6) 0.3252(4) 0.0477 1.0000 Uani .
C4 C 0.9055(5) 0.4072(4) 0.1275(3) 0.0276 1.0000 Uani .
C5 C 0.9846(5) 0.3416(5) -0.0051(3) 0.0371 1.0000 Uani .
C6 C 0.7961(5) 0.5036(5) 0.0226(3) 0.0368 1.0000 Uani .
C7 C 1.0460(5) 0.4518(4) 0.3543(3) 0.0285 1.0000 Uani .
C8 C 1.0042(5) 0.6319(4) 0.3950(4) 0.0349 1.0000 Uani .
C9 C 1.1944(6) 0.4853(5) 0.4214(4) 0.0382 1.0000 Uani .
C10 C 1.3047(5) 0.4173(4) 0.1617(3) 0.0265 1.0000 Uani .
C11 C 1.2046(5) 0.6105(4) 0.1667(3) 0.0324 1.0000 Uani .
C12 C 1.4463(5) 0.5415(4) 0.1289(4) 0.0368 1.0000 Uani .
C13 C 1.4101(5) 0.1665(4) 0.2931(3) 0.0254 1.0000 Uani .
C14 C 1.5274(7) -0.0002(4) 0.2383(4) 0.0472 1.0000 Uani .
C15 C 1.6098(6) 0.0728(5) 0.3321(4) 0.0428 1.0000 Uani .
C16 C 1.0741(5) 0.1294(4) 0.4451(3) 0.0274 1.0000 Uani .
C17 C 1.0647(6) 0.0760(5) 0.5898(3) 0.0385 1.0000 Uani .
C18 C 1.2393(6) -0.0254(5) 0.4812(4) 0.0424 1.0000 Uani .
C19 C 0.9800(5) 0.0753(4) 0.1868(3) 0.0245 1.0000 Uani .
C20 C 0.9716(7) -0.0620(5) 0.1105(4) 0.0489 1.0000 Uani .
C21 C 1.1286(7) -0.1002(5) 0.1967(5) 0.0558 1.0000 Uani .
C22 C 1.3289(5) 0.1762(4) 0.0688(3) 0.0272 1.0000 Uani .
C23 C 1.4804(6) 0.1528(5) -0.0662(3) 0.0374 1.0000 Uani .
C24 C 1.2763(5) 0.0905(4) -0.0281(3) 0.0331 1.0000 Uani .
N1 N 0.6742(4) 0.3724(3) 0.3559(3) 0.0274 1.0000 Uani .
N2 N 0.8989(4) 0.4196(3) 0.0510(2) 0.0248 1.0000 Uani .
N3 N 1.0779(4) 0.5196(3) 0.3897(3) 0.0266 1.0000 Uani .
N4 N 1.3177(4) 0.5173(3) 0.1536(3) 0.0269 1.0000 Uani .
N5 N 1.5085(4) 0.0825(3) 0.2906(2) 0.0240 1.0000 Uani .
N6 N 1.1223(4) 0.0616(3) 0.5025(3) 0.0291 1.0000 Uani .
N7 N 1.0257(4) -0.0230(3) 0.1648(3) 0.0299 1.0000 Uani .
N8 N 1.3603(4) 0.1411(3) -0.0039(2) 0.0249 1.0000 Uani .
O1 O 0.8913(3) 0.2962(3) 0.3350(2) 0.0385 1.0000 Uani .
O2 O 0.9847(4) 0.3326(3) 0.1569(2) 0.0371 1.0000 Uani .
O3 O 1.1091(4) 0.3563(3) 0.3466(2) 0.0306 1.0000 Uani .
O4 O 1.1981(4) 0.3929(3) 0.1771(2) 0.0306 1.0000 Uani .
O5 O 1.3280(3) 0.1840(3) 0.2519(2) 0.0318 1.0000 Uani .
O6 O 1.1188(4) 0.1238(3) 0.3706(2) 0.0309 1.0000 Uani .
O7 O 1.0153(4) 0.1093(3) 0.2378(2) 0.0308 1.0000 Uani .
O8 O 1.2266(3) 0.1691(3) 0.1221(2) 0.0328 1.0000 Uani .
Tb1 Tb 1.109669(19) 0.243745(16) 0.250159(12) 0.0177 1.0000 Uani .
I4 I 0.67494(3) 0.22939(3) 0.08416(2) 0.0309 1.0000 Uani .
I3 I 0.38774(3) 0.22097(3) 0.52910(2) 0.0334 1.0000 Uani .
I1 I 0.21771(4) 0.32521(3) 0.77308(2) 0.0407 1.0000 Uani .
I2 I 0.64387(3) 0.26516(3) 0.67493(2) 0.0357 1.0000 Uani .
Cu1 Cu 0.42200(6) 0.27210(5) 0.65580(4) 0.0284 1.0000 Uani .
H11 H 0.7855 0.2849 0.2697 0.0352 1.0000 Uiso R
H21 H 0.5929 0.4007 0.4724 0.0709 1.0000 Uiso R
H22 H 0.6447 0.4980 0.4188 0.0711 1.0000 Uiso R
H23 H 0.7433 0.3940 0.4468 0.0710 1.0000 Uiso R
H31 H 0.4900 0.3697 0.3669 0.0680 1.0000 Uiso R
H32 H 0.5281 0.4739 0.3133 0.0679 1.0000 Uiso R
H33 H 0.5779 0.3622 0.2757 0.0679 1.0000 Uiso R
H41 H 0.8461 0.4582 0.1622 0.0328 1.0000 Uiso R
H51 H 1.0136 0.3788 -0.0586 0.0579 1.0000 Uiso R
H52 H 1.0598 0.3019 0.0149 0.0579 1.0000 Uiso R
H53 H 0.9381 0.2914 -0.0098 0.0579 1.0000 Uiso R
H61 H 0.8322 0.5426 -0.0284 0.0520 1.0000 Uiso R
H62 H 0.7527 0.5538 0.0629 0.0517 1.0000 Uiso R
H63 H 0.7339 0.4714 0.0132 0.0518 1.0000 Uiso R
H71 H 0.9710 0.4777 0.3346 0.0331 1.0000 Uiso R
H81 H 1.0610 0.6799 0.3700 0.0529 1.0000 Uiso R
H82 H 0.9358 0.6478 0.3669 0.0529 1.0000 Uiso R
H83 H 0.9659 0.6433 0.4517 0.0530 1.0000 Uiso R
H91 H 1.1717 0.5022 0.4771 0.0603 1.0000 Uiso R
H92 H 1.2584 0.5228 0.3880 0.0600 1.0000 Uiso R
H93 H 1.2300 0.4087 0.4202 0.0599 1.0000 Uiso R
H101 H 1.3812 0.3621 0.1547 0.0293 1.0000 Uiso R
H111 H 1.2107 0.6600 0.1177 0.0491 1.0000 Uiso R
H112 H 1.2047 0.6458 0.2111 0.0488 1.0000 Uiso R
H113 H 1.1251 0.5865 0.1798 0.0487 1.0000 Uiso R
H121 H 1.4536 0.5805 0.1699 0.0555 1.0000 Uiso R
H122 H 1.5139 0.4748 0.1237 0.0556 1.0000 Uiso R
H123 H 1.4560 0.5853 0.0765 0.0557 1.0000 Uiso R
H131 H 1.4002 0.2173 0.3279 0.0296 1.0000 Uiso R
H141 H 1.5706 -0.0684 0.2618 0.0663 1.0000 Uiso R
H142 H 1.5794 0.0173 0.1844 0.0665 1.0000 Uiso R
H143 H 1.4444 -0.0050 0.2341 0.0663 1.0000 Uiso R
H151 H 1.6261 0.0024 0.3618 0.0632 1.0000 Uiso R
H152 H 1.6879 0.0825 0.2913 0.0629 1.0000 Uiso R
H153 H 1.5812 0.1274 0.3698 0.0631 1.0000 Uiso R
H161 H 1.0000 0.1872 0.4630 0.0320 1.0000 Uiso R
H171 H 1.0534 0.0076 0.6194 0.0578 1.0000 Uiso R
H172 H 1.1225 0.1008 0.6099 0.0579 1.0000 Uiso R
H173 H 0.9814 0.1276 0.5968 0.0581 1.0000 Uiso R
H181 H 1.2281 -0.0897 0.5170 0.0628 1.0000 Uiso R
H182 H 1.3128 -0.0054 0.4877 0.0631 1.0000 Uiso R
H183 H 1.2556 -0.0384 0.4250 0.0631 1.0000 Uiso R
H191 H 0.9173 0.1226 0.1621 0.0303 1.0000 Uiso R
H201 H 1.0410 -0.0887 0.0647 0.0838 1.0000 Uiso R
H202 H 0.9064 -0.0038 0.0911 0.0839 1.0000 Uiso R
H203 H 0.9325 -0.1196 0.1402 0.0837 1.0000 Uiso R
H211 H 1.2009 -0.1251 0.1511 0.0820 1.0000 Uiso R
H212 H 1.1570 -0.0658 0.2312 0.0822 1.0000 Uiso R
H213 H 1.0959 -0.1606 0.2279 0.0820 1.0000 Uiso R
H221 H 1.3885 0.2080 0.0801 0.0340 1.0000 Uiso R
H231 H 1.5177 0.0906 -0.0977 0.0578 1.0000 Uiso R
H232 H 1.5447 0.1607 -0.0400 0.0579 1.0000 Uiso R
H233 H 1.4600 0.2174 -0.1035 0.0581 1.0000 Uiso R
H241 H 1.2569 0.1289 -0.0783 0.0527 1.0000 Uiso R
H242 H 1.3189 0.0161 -0.0357 0.0531 1.0000 Uiso R
H243 H 1.1966 0.0948 0.0142 0.0531 1.0000 Uiso R

loop_
_atom_site_aniso_label
_atom_site_aniso_U_11
_atom_site_aniso_U_22
_atom_site_aniso_U_33
_atom_site_aniso_U_23
_atom_site_aniso_U_13
_atom_site_aniso_U_12
C1 0.023(2) 0.035(3) 0.032(2) -0.010(2) -0.0002(19) -0.007(2)
C2 0.043(3) 0.049(4) 0.046(3) -0.022(3) 0.003(3) -0.009(3)
C3 0.025(3) 0.053(4) 0.057(4) 0.005(3) -0.012(3) -0.003(3)
C4 0.030(2) 0.028(2) 0.026(2) 0.0054(18) -0.0106(19) -0.0103(19)
C5 0.031(3) 0.046(3) 0.037(3) -0.013(2) -0.006(2) -0.011(2)
C6 0.034(3) 0.043(3) 0.034(3) 0.014(2) -0.020(2) -0.011(2)
C7 0.030(2) 0.030(2) 0.026(2) -0.0057(19) -0.0065(19) -0.0069(19)
C8 0.033(3) 0.025(2) 0.047(3) -0.011(2) -0.011(2) -0.003(2)
C9 0.035(3) 0.033(3) 0.053(3) -0.006(2) -0.019(3) -0.009(2)
C10 0.033(2) 0.020(2) 0.024(2) -0.0003(17) -0.0053(18) -0.0053(18)
C11 0.037(3) 0.022(2) 0.035(3) -0.0033(19) -0.012(2) 0.000(2)
C12 0.031(3) 0.032(3) 0.051(3) -0.006(2) -0.005(2) -0.018(2)
C13 0.024(2) 0.025(2) 0.025(2) -0.0045(17) -0.0055(17) -0.0033(18)
C14 0.062(4) 0.022(3) 0.052(4) -0.011(2) -0.014(3) 0.001(3)
C15 0.029(3) 0.050(3) 0.045(3) -0.002(3) -0.018(2) 0.003(2)
C16 0.033(2) 0.021(2) 0.026(2) 0.0003(17) -0.0069(19) -0.0067(18)
C17 0.051(3) 0.039(3) 0.026(2) -0.006(2) -0.004(2) -0.015(3)
C18 0.044(3) 0.038(3) 0.040(3) -0.007(2) -0.016(3) 0.008(2)
C19 0.027(2) 0.026(2) 0.023(2) -0.0001(17) -0.0073(17) -0.0102(18)
C20 0.070(4) 0.041(3) 0.049(4) -0.017(3) -0.020(3) -0.022(3)
C21 0.063(4) 0.035(3) 0.066(4) -0.005(3) -0.035(4) 0.013(3)
C22 0.031(2) 0.029(2) 0.026(2) -0.0090(18) -0.0117(19) -0.0062(19)
C23 0.038(3) 0.045(3) 0.027(2) -0.009(2) 0.004(2) -0.015(2)
C24 0.037(3) 0.038(3) 0.031(3) -0.015(2) -0.005(2) -0.016(2)
N1 0.0182(18) 0.028(2) 0.030(2) -0.0030(16) 0.0003(15) -0.0030(15)
N2 0.0229(19) 0.027(2) 0.0263(19) 0.0063(15) -0.0114(15) -0.0100(15)
N3 0.027(2) 0.0230(19) 0.032(2) -0.0055(16) -0.0070(16) -0.0073(16)
N4 0.025(2) 0.0232(19) 0.032(2) -0.0019(16) -0.0078(16) -0.0044(16)
N5 0.0226(18) 0.0214(18) 0.0216(18) 0.0010(14) -0.0051(15) 0.0020(15)
N6 0.035(2) 0.029(2) 0.0241(19) 0.0008(16) -0.0103(17) -0.0098(18)
N7 0.036(2) 0.025(2) 0.031(2) -0.0066(17) -0.0123(18) -0.0063(17)
N8 0.0260(19) 0.030(2) 0.0196(18) -0.0082(15) -0.0044(15) -0.0059(16)
O1 0.0197(17) 0.054(2) 0.039(2) -0.0173(18) -0.0020(15) -0.0019(16)
O2 0.0325(19) 0.042(2) 0.040(2) 0.0092(17) -0.0210(17) -0.0109(17)
O3 0.038(2) 0.0242(17) 0.0316(18) -0.0090(14) -0.0111(15) -0.0046(14)
O4 0.0314(18) 0.0268(17) 0.0361(19) 0.0012(14) -0.0083(15) -0.0140(14)
O5 0.0214(16) 0.038(2) 0.0330(18) 0.0006(15) -0.0100(14) -0.0029(14)
O6 0.044(2) 0.0249(17) 0.0233(16) 0.0031(13) -0.0119(15) -0.0082(15)
O7 0.045(2) 0.0285(18) 0.0268(17) 0.0000(14) -0.0114(15) -0.0209(16)
O8 0.0288(18) 0.044(2) 0.0250(17) -0.0150(15) -0.0008(14) -0.0069(16)
Tb1 0.01876(10) 0.01753(10) 0.01762(10) -0.00259(7) -0.00599(7) -0.00395(7)
I4 0.02418(15) 0.02593(16) 0.04270(19) -0.00058(13) -0.00886(13) -0.00786(12)
I3 0.03557(18) 0.03647(18) 0.02879(16) -0.00678(13) -0.01133(13) -0.00449(14)
I1 0.03701(19) 0.0446(2) 0.02885(17) -0.00828(14) -0.00229(14) 0.00444(15)
I2 0.03349(18) 0.03547(18) 0.0446(2) -0.00207(14) -0.01702(15) -0.01274(14)
Cu1 0.0290(3) 0.0261(3) 0.0300(3) -0.0027(2) -0.0087(2) -0.0055(2)

loop_
_atom_type_symbol
_atom_type_scat_dispersion_real
_atom_type_scat_dispersion_imag
_atom_type_scat_Cromer_Mann_a1
_atom_type_scat_Cromer_Mann_b1
_atom_type_scat_Cromer_Mann_a2
_atom_type_scat_Cromer_Mann_b2
_atom_type_scat_Cromer_Mann_a3
_atom_type_scat_Cromer_Mann_b3
_atom_type_scat_Cromer_Mann_a4
_atom_type_scat_Cromer_Mann_b4
_atom_type_scat_Cromer_Mann_c
_atom_type_scat_source
C 0.0033 0.0016 2.3100 20.8439 1.0200 10.2075 1.5886 0.5687 0.8650 51.6512 0.2156 'International Tables Vol C 4.2.6.8 and 6.1.1.4'
H 0.0000 0.0000 0.4930 10.5109 0.3229 26.1257 0.1402 3.1424 0.0408 57.7998 0.0030 'International Tables Vol C 4.2.6.8 and 6.1.1.4'
N 0.0061 0.0033 12.2126 0.0057 3.1322 9.8933 2.0125 28.9975 1.1663 0.5826 -11.5290 'International Tables Vol C 4.2.6.8 and 6.1.1.4'
Cu 0.3201 1.2651 13.3380 3.5828 7.1676 0.2470 5.6158 11.3966 1.6735 64.8126 1.1910 'International Tables Vol C 4.2.6.8 and 6.1.1.4'
I -0.4742 1.8119 20.1472 4.3470 18.9949 0.3814 7.5138 27.7660 2.2735 66.8776 4.0712 'International Tables Vol C 4.2.6.8 and 6.1.1.4'
Tb -0.1723 4.1537 25.8976 2.2426 18.2185 0.1961 14.3167 12.6648 2.9535 115.3620 3.5822 'International Tables Vol C 4.2.6.8 and 6.1.1.4'
O 0.0106 0.0060 3.0485 13.2771 2.2868 5.7011 1.5463 0.3239 0.8670 32.9089 0.2508 'International Tables Vol C 4.2.6.8 and 6.1.1.4'

loop_
_geom_angle_atom_site_label_1
_geom_angle_atom_site_label_2
_geom_angle_atom_site_label_3
_geom_angle
_geom_angle_publ_flag
N1 C1 O1 124.7(5) yes
N1 C1 H11 116.8 no
O1 C1 H11 118.5 no
N1 C2 H21 108.4 no
N1 C2 H22 110.9 no
H21 C2 H22 108.9 no
N1 C2 H23 110.4 no
H21 C2 H23 108.9 no
H22 C2 H23 109.4 no
N1 C3 H31 108.9 no
N1 C3 H32 108.9 no
H31 C3 H32 109.7 no
N1 C3 H33 109.6 no
H31 C3 H33 110.0 no
H32 C3 H33 109.7 no
N2 C4 O2 124.1(5) yes
N2 C4 H41 117.4 no
O2 C4 H41 118.5 no
N2 C5 H51 109.6 no
N2 C5 H52 110.4 no
H51 C5 H52 109.1 no
N2 C5 H53 109.7 no
H51 C5 H53 109.1 no
H52 C5 H53 108.8 no
N2 C6 H61 110.8 no
N2 C6 H62 109.9 no
H61 C6 H62 108.6 no
N2 C6 H63 109.9 no
H61 C6 H63 107.9 no
H62 C6 H63 109.7 no
N3 C7 O3 123.9(5) yes
N3 C7 H71 117.3 no
O3 C7 H71 118.8 no
N3 C8 H81 110.4 no
N3 C8 H82 110.1 no
H81 C8 H82 108.8 no
N3 C8 H83 109.0 no
H81 C8 H83 109.4 no
H82 C8 H83 109.1 no
N3 C9 H91 109.6 no
N3 C9 H92 109.2 no
H91 C9 H92 109.3 no
N3 C9 H93 110.2 no
H91 C9 H93 109.1 no
H92 C9 H93 109.6 no
N4 C10 O4 124.5(5) yes
N4 C10 H101 116.9 no
O4 C10 H101 118.6 no
N4 C11 H111 108.8 no
N4 C11 H112 109.6 no
H111 C11 H112 109.0 no
N4 C11 H113 109.7 no
H111 C11 H113 110.3 no
H112 C11 H113 109.4 no
N4 C12 H121 109.3 no
N4 C12 H122 109.6 no
H121 C12 H122 110.1 no
N4 C12 H123 109.3 no
H121 C12 H123 109.5 no
H122 C12 H123 109.0 no
N5 C13 O5 124.6(5) yes
N5 C13 H131 117.6 no
O5 C13 H131 117.7 no
N5 C14 H141 109.2 no
N5 C14 H142 110.0 no
H141 C14 H142 109.6 no
N5 C14 H143 109.9 no
H141 C14 H143 109.0 no
H142 C14 H143 109.0 no
N5 C15 H151 108.9 no
N5 C15 H152 108.5 no
H151 C15 H152 109.9 no
N5 C15 H153 109.6 no
H151 C15 H153 109.7 no
H152 C15 H153 110.1 no
N6 C16 O6 124.6(5) yes
N6 C16 H161 117.3 no
O6 C16 H161 118.1 no
N6 C17 H171 108.7 no
N6 C17 H172 109.1 no
H171 C17 H172 109.6 no
N6 C17 H173 110.1 no
H171 C17 H173 109.5 no
H172 C17 H173 109.8 no
N6 C18 H181 109.6 no
N6 C18 H182 109.3 no
H181 C18 H182 108.9 no
N6 C18 H183 110.1 no
H181 C18 H183 109.9 no
H182 C18 H183 109.0 no
N7 C19 O7 124.3(5) yes
N7 C19 H191 117.5 no
O7 C19 H191 118.2 no
N7 C20 H201 108.9 no
N7 C20 H202 110.1 no
H201 C20 H202 109.7 no
N7 C20 H203 109.2 no
H201 C20 H203 109.2 no
H202 C20 H203 109.6 no
N7 C21 H211 108.7 no
N7 C21 H212 109.4 no
H211 C21 H212 109.8 no
N7 C21 H213 109.3 no
H211 C21 H213 109.5 no
H212 C21 H213 110.2 no
N8 C22 O8 123.3(4) yes
N8 C22 H221 117.3 no
O8 C22 H221 119.4 no
N8 C23 H231 111.1 no
N8 C23 H232 110.1 no
H231 C23 H232 109.4 no
N8 C23 H233 108.8 no
H231 C23 H233 108.8 no
H232 C23 H233 108.6 no
N8 C24 H241 109.0 no
N8 C24 H242 110.3 no
H241 C24 H242 110.0 no
N8 C24 H243 108.8 no
H241 C24 H243 109.1 no
H242 C24 H243 109.7 no
C3 N1 C2 117.6(5) yes
C3 N1 C1 120.8(5) yes
C2 N1 C1 121.5(5) yes
C6 N2 C5 118.3(4) yes
C6 N2 C4 121.1(5) yes
C5 N2 C4 120.2(4) yes
C9 N3 C8 117.1(4) yes
C9 N3 C7 120.5(4) yes
C8 N3 C7 122.3(4) yes
C11 N4 C12 116.1(4) yes
C11 N4 C10 122.1(4) yes
C12 N4 C10 121.8(4) yes
C15 N5 C14 117.7(5) yes
C15 N5 C13 122.1(4) yes
C14 N5 C13 119.9(5) yes
C17 N6 C18 117.7(4) yes
C17 N6 C16 120.9(5) yes
C18 N6 C16 121.2(4) yes
C20 N7 C21 116.7(5) yes
C20 N7 C19 122.0(5) yes
C21 N7 C19 121.3(5) yes
C23 N8 C24 115.9(4) yes
C23 N8 C22 122.0(4) yes
C24 N8 C22 122.2(4) yes
C1 O1 Tb1 128.4(3) yes
C4 O2 Tb1 156.7(4) yes
C7 O3 Tb1 127.4(3) yes
C10 O4 Tb1 136.2(3) yes
C13 O5 Tb1 146.8(3) yes
C16 O6 Tb1 136.1(3) yes
C19 O7 Tb1 141.3(3) yes
C22 O8 Tb1 135.8(3) yes
O8 Tb1 O1 140.64(13) yes
O8 Tb1 O4 80.90(13) yes
O1 Tb1 O4 113.92(14) yes
O8 Tb1 O3 145.40(13) yes
O1 Tb1 O3 71.41(14) yes
O4 Tb1 O3 70.80(13) yes
O8 Tb1 O6 116.16(13) yes
O1 Tb1 O6 77.64(14) yes
O4 Tb1 O6 138.67(13) yes
O3 Tb1 O6 76.74(13) yes
O8 Tb1 O2 74.59(14) yes
O1 Tb1 O2 75.78(14) yes
O4 Tb1 O2 72.70(13) yes
O3 Tb1 O2 113.66(14) yes
O6 Tb1 O2 145.97(13) yes
O8 Tb1 O7 71.62(13) yes
O1 Tb1 O7 77.39(14) yes
O4 Tb1 O7 144.18(12) yes
O3 Tb1 O7 141.92(13) yes
O6 Tb1 O7 75.69(13) yes
O8 Tb1 O5 73.16(13) yes
O1 Tb1 O5 143.82(13) yes
O4 Tb1 O5 77.15(13) yes
O3 Tb1 O5 81.31(13) yes
O6 Tb1 O5 73.22(13) yes
O2 Tb1 O7 78.07(13) yes
O2 Tb1 O5 138.59(13) yes
O7 Tb1 O5 114.65(14) yes
I1 Cu1 I2 119.09(4) yes
I1 Cu1 I3 116.65(4) yes
I2 Cu1 I3 124.20(3) yes

loop_
_geom_bond_atom_site_label_1
_geom_bond_atom_site_label_2
_geom_bond_distance
_geom_bond_publ_flag
C1 N1 1.310(6) yes
C1 O1 1.239(6) yes
C1 H11 0.940 no
C2 N1 1.457(7) yes
C2 H21 0.959 no
C2 H22 0.958 no
C2 H23 0.963 no
C3 N1 1.459(7) yes
C3 H31 0.961 no
C3 H32 0.965 no
C3 H33 0.963 no
C4 N2 1.307(6) yes
C4 O2 1.242(6) yes
C4 H41 0.941 no
C5 N2 1.453(7) yes
C5 H51 0.962 no
C5 H52 0.962 no
C5 H53 0.960 no
C6 N2 1.458(6) yes
C6 H61 0.960 no
C6 H62 0.959 no
C6 H63 0.957 no
C7 N3 1.325(6) yes
C7 O3 1.243(6) yes
C7 H71 0.932 no
C8 N3 1.455(6) yes
C8 H81 0.962 no
C8 H82 0.961 no
C8 H83 0.956 no
C9 N3 1.457(7) yes
C9 H91 0.959 no
C9 H92 0.957 no
C9 H93 0.959 no
C10 N4 1.321(6) yes
C10 O4 1.243(6) yes
C10 H101 0.930 no
C11 N4 1.462(6) yes
C11 H111 0.954 no
C11 H112 0.953 no
C11 H113 0.962 no
C12 N4 1.460(6) yes
C12 H121 0.967 no
C12 H122 0.965 no
C12 H123 0.963 no
C13 N5 1.296(6) yes
C13 O5 1.248(6) yes
C13 H131 0.927 no
C14 N5 1.448(7) yes
C14 H141 0.954 no
C14 H142 0.956 no
C14 H143 0.957 no
C15 N5 1.452(7) yes
C15 H151 0.956 no
C15 H152 0.958 no
C15 H153 0.966 no
C16 N6 1.319(6) yes
C16 O6 1.229(6) yes
C16 H161 0.953 no
C17 N6 1.461(6) yes
C17 H171 0.958 no
C17 H172 0.953 no
C17 H173 0.958 no
C18 N6 1.453(7) yes
C18 H181 0.954 no
C18 H182 0.957 no
C18 H183 0.959 no
C19 N7 1.309(6) yes
C19 O7 1.239(6) yes
C19 H191 0.929 no
C20 N7 1.459(7) yes
C20 H201 0.956 no
C20 H202 0.966 no
C20 H203 0.958 no
C21 N7 1.449(7) yes
C21 H211 0.962 no
C21 H212 0.961 no
C21 H213 0.958 no
C22 N8 1.316(6) yes
C22 O8 1.238(6) yes
C22 H221 0.944 no
C23 N8 1.460(6) yes
C23 H231 0.975 no
C23 H232 0.976 no
C23 H233 0.969 no
C24 N8 1.455(6) yes
C24 H241 0.958 no
C24 H242 0.958 no
C24 H243 0.954 no
O1 Tb1 2.394(4) yes
O2 Tb1 2.337(4) yes
O3 Tb1 2.386(3) yes
O4 Tb1 2.390(3) yes
O5 Tb1 2.313(4) yes
O6 Tb1 2.348(3) yes
O7 Tb1 2.333(3) yes
O8 Tb1 2.404(3) yes
I3 Cu1 2.5276(9) yes
I1 Cu1 2.5545(10) yes
I2 Cu1 2.5305(13) yes
